data_4078800
loop_
_publ_author_name
'Oishi, Masataka'
'Kino, Masashi'
'Saso, Masayuki'
'Oshima, Masato'
'Suzuki, Hiroharu'

_publ_section_title
;
 Early--Late Heterobimetallic Complexes with a Ta--Ir Multiple Bond:
 Bimetallic Oxidative Additions of C--H, N--H, and O--H Bonds
;
_journal_issue 13
_journal_name_full Organometallics
_journal_page_first 4658
_journal_paper_doi 10.1021/om300429u
_journal_volume 31
_journal_year 2012
_chemical_formula_sum 'C28 H54 Ir Si2 Ta'
_chemical_formula_weight 820.04
_chemical_name_systematic
; 
 ? 
;
_space_group_IT_number 19
_symmetry_cell_setting orthorhombic
_symmetry_space_group_name_Hall 'P 2ac 2ab'
_symmetry_space_group_name_H-M 'P 21 21 21'
_atom_sites_solution_hydrogens geom
_atom_sites_solution_primary direct
_atom_sites_solution_secondary difmap
_audit_creation_method SHELXL-97
_cell_angle_alpha 90.00
_cell_angle_beta 90.00
_cell_angle_gamma 90.00
_cell_formula_units_Z 4
_cell_length_a 10.4698(7)
_cell_length_b 17.0104(9)
_cell_length_c 18.3434(9)
_cell_measurement_reflns_used 32132
_cell_measurement_temperature 153(2)
_cell_measurement_theta_max 27.48
_cell_measurement_theta_min 3.09
_cell_volume 3266.9(3)
_computing_cell_refinement 'PROCESS-AUTO (T.Higashi, 1998)'
_computing_data_collection 'PROCESS-AUTO (T.Higashi, 1998)'
_computing_data_reduction 'PROCESS-AUTO (T.Higashi, 1998)'
_computing_molecular_graphics 'ORTEX (P.McArdle, 1995)'
_computing_publication_material SHELXL-97
_computing_structure_refinement 'SHELXL-97 (Sheldrick, 1997)'
_computing_structure_solution 'SHELXS-97 (Sheldrick, 1990)'
_diffrn_ambient_temperature 153(2)
_diffrn_detector_area_resol_mean 100
_diffrn_measured_fraction_theta_full 0.998
_diffrn_measured_fraction_theta_max 0.998
_diffrn_measurement_device_type 'Rigaku R-AXIS RAPID Imaging Plate'
_diffrn_measurement_method 'oscillation photograph'
_diffrn_radiation_monochromator graphite
_diffrn_radiation_source 'Rigaku Rotating Anode ultraX18'
_diffrn_radiation_type MoK\a
_diffrn_radiation_wavelength 0.71069
_diffrn_reflns_av_R_equivalents 0.0826
_diffrn_reflns_av_sigmaI/netI 0.0594
_diffrn_reflns_limit_h_max 13
_diffrn_reflns_limit_h_min -13
_diffrn_reflns_limit_k_max 22
_diffrn_reflns_limit_k_min -22
_diffrn_reflns_limit_l_max 23
_diffrn_reflns_limit_l_min -23
_diffrn_reflns_number 32132
_diffrn_reflns_theta_full 27.48
_diffrn_reflns_theta_max 27.48
_diffrn_reflns_theta_min 3.09
_exptl_absorpt_coefficient_mu 7.503
_exptl_absorpt_correction_T_max 0.5787
_exptl_absorpt_correction_T_min 0.4239
_exptl_absorpt_correction_type numerical
_exptl_absorpt_process_details 'NUMABS (T.Higashi, 1999)'
_exptl_crystal_colour brown
_exptl_crystal_density_diffrn 1.667
_exptl_crystal_density_meas ?
_exptl_crystal_density_method 'not measured'
_exptl_crystal_description block
_exptl_crystal_F_000 1600
_exptl_crystal_size_max 0.180
_exptl_crystal_size_mid 0.160
_exptl_crystal_size_min 0.060
_refine_diff_density_max 1.363
_refine_diff_density_min -3.047
_refine_diff_density_rms 0.156
_refine_ls_abs_structure_details 'Flack H D (1983), Acta Cryst. A39, 876-881'
_refine_ls_abs_structure_Flack 0.004(8)
_refine_ls_extinction_method none
_refine_ls_goodness_of_fit_ref 1.050
_refine_ls_hydrogen_treatment ref
_refine_ls_matrix_type full
_refine_ls_number_parameters 312
_refine_ls_number_reflns 7470
_refine_ls_number_restraints 0
_refine_ls_restrained_S_all 1.050
_refine_ls_R_factor_all 0.0310
_refine_ls_R_factor_gt 0.0289
_refine_ls_shift/su_max 0.002
_refine_ls_shift/su_mean 0.000
_refine_ls_structure_factor_coef Fsqd
_refine_ls_weighting_details 'calc w=1/[\s^2^(Fo^2^)+(0.0203P)^2^+0.0000P] where P=(Fo^2^+2Fc^2^)/3'
_refine_ls_weighting_scheme calc
_refine_ls_wR_factor_gt 0.0660
_refine_ls_wR_factor_ref 0.0672
_reflns_number_gt 7108
_reflns_number_total 4200
_reflns_threshold_expression >2sigma(I)
_cod_data_source_file om300429u_si_002.cif
_cod_data_source_block 1
_cod_depositor_comments
;
The following automatic conversions were performed:

'_symmetry_cell_setting' value 'Orthorhombic' changed to
'orthorhombic' according to
/home/saulius/struct/CIF-dictionaries/cif_core.dic dictionary named
'cif_core.dic' version 2.4.2 from 2011-04-26.

Automatic conversion script
Id: cif_fix_values 1891 2012-01-12 08:04:46Z andrius 

The following automatic conversions were performed:

'_exptl_crystal_density_meas' value 'not measured' was changed to '?'
- the value is perceived as not measured.

Automatic conversion script
Id: cif_fix_values 3008 2015-01-20 13:52:24Z robertas 
;
_cod_original_sg_symbol_H-M P212121
_cod_database_code 4078800

loop_
_symmetry_equiv_pos_as_xyz
'x, y, z'
'-x+1/2, -y, z+1/2'
'-x, y+1/2, -z+1/2'
'x+1/2, -y+1/2, -z'

loop_
_atom_site_label
_atom_site_type_symbol
_atom_site_fract_x
_atom_site_fract_y
_atom_site_fract_z
_atom_site_U_iso_or_equiv
_atom_site_adp_type
_atom_site_occupancy
_atom_site_symmetry_multiplicity
_atom_site_calc_flag
_atom_site_refinement_flags
Ir1 Ir 0.67780(2) 0.443336(12) 0.219779(10) 0.01836(6) Uani 1 1 d .
Ta1 Ta 0.77312(2) 0.567221(12) 0.179540(10) 0.01600(6) Uani 1 1 d .
Si1 Si 0.97538(16) 0.54836(9) 0.34054(7) 0.0235(3) Uani 1 1 d .
Si2 Si 1.00942(17) 0.48901(10) 0.05830(8) 0.0261(4) Uani 1 1 d .
C1 C 0.7603(6) 0.7056(3) 0.1380(3) 0.0225(11) Uani 1 1 d .
C2 C 0.7396(6) 0.7056(3) 0.2150(3) 0.0254(12) Uani 1 1 d .
C3 C 0.6240(6) 0.6639(3) 0.2286(3) 0.0235(12) Uani 1 1 d .
C4 C 0.5758(6) 0.6378(3) 0.1612(3) 0.0245(12) Uani 1 1 d .
C5 C 0.6582(6) 0.6644(3) 0.1058(3) 0.0245(12) Uani 1 1 d .
C6 C 0.8665(8) 0.7450(4) 0.0976(4) 0.0470(18) Uani 1 1 d .
H6A H 0.9436 0.7452 0.1279 0.056 Uiso 1 1 calc R
H6B H 0.8420 0.7992 0.0860 0.056 Uiso 1 1 calc R
H6C H 0.8835 0.7163 0.0523 0.056 Uiso 1 1 calc R
C7 C 0.8143(7) 0.7522(3) 0.2699(3) 0.0409(17) Uani 1 1 d .
H7A H 0.9023 0.7586 0.2527 0.049 Uiso 1 1 calc R
H7B H 0.8144 0.7244 0.3167 0.049 Uiso 1 1 calc R
H7C H 0.7749 0.8040 0.2760 0.049 Uiso 1 1 calc R
C8 C 0.5597(8) 0.6557(4) 0.3015(3) 0.0421(18) Uani 1 1 d .
H8A H 0.6247 0.6531 0.3399 0.051 Uiso 1 1 calc R
H8B H 0.5085 0.6075 0.3022 0.051 Uiso 1 1 calc R
H8C H 0.5042 0.7012 0.3100 0.051 Uiso 1 1 calc R
C9 C 0.4470(7) 0.6005(4) 0.1515(4) 0.0459(18) Uani 1 1 d .
H9A H 0.4242 0.5715 0.1958 0.055 Uiso 1 1 calc R
H9B H 0.4495 0.5643 0.1100 0.055 Uiso 1 1 calc R
H9C H 0.3831 0.6415 0.1424 0.055 Uiso 1 1 calc R
C10 C 0.6302(8) 0.6576(4) 0.0257(3) 0.0448(19) Uani 1 1 d .
H10A H 0.7047 0.6751 -0.0023 0.054 Uiso 1 1 calc R
H10B H 0.5565 0.6906 0.0135 0.054 Uiso 1 1 calc R
H10C H 0.6112 0.6027 0.0137 0.054 Uiso 1 1 calc R
C11 C 0.9447(5) 0.5832(3) 0.2466(3) 0.0186(11) Uani 1 1 d .
H11A H 1.0156 0.5616 0.2171 0.022 Uiso 1 1 calc R
H11B H 0.9586 0.6407 0.2484 0.022 Uiso 1 1 calc R
C12 C 0.9916(7) 0.4392(4) 0.3424(3) 0.0390(15) Uani 1 1 d .
H12A H 0.9998 0.4214 0.3930 0.047 Uiso 1 1 calc R
H12B H 1.0678 0.4236 0.3149 0.047 Uiso 1 1 calc R
H12C H 0.9158 0.4152 0.3203 0.047 Uiso 1 1 calc R
C13 C 0.8507(7) 0.5744(4) 0.4085(3) 0.0390(16) Uani 1 1 d .
H13A H 0.8721 0.5508 0.4557 0.047 Uiso 1 1 calc R
H13B H 0.7677 0.5546 0.3920 0.047 Uiso 1 1 calc R
H13C H 0.8466 0.6317 0.4137 0.047 Uiso 1 1 calc R
C14 C 1.1293(8) 0.5902(4) 0.3747(3) 0.0470(19) Uani 1 1 d .
H14A H 1.1495 0.5673 0.4223 0.056 Uiso 1 1 calc R
H14B H 1.1212 0.6474 0.3796 0.056 Uiso 1 1 calc R
H14C H 1.1979 0.5780 0.3402 0.056 Uiso 1 1 calc R
C15 C 0.8502(6) 0.5349(3) 0.0737(3) 0.0263(13) Uani 1 1 d .
H15A H 0.7870 0.4989 0.0515 0.032 Uiso 1 1 calc R
H15B H 0.8491 0.5835 0.0440 0.032 Uiso 1 1 calc R
C16 C 1.0125(7) 0.4400(4) -0.0335(3) 0.0427(16) Uani 1 1 d .
H16A H 0.9878 0.4780 -0.0711 0.051 Uiso 1 1 calc R
H16B H 0.9524 0.3958 -0.0338 0.051 Uiso 1 1 calc R
H16C H 1.0988 0.4206 -0.0435 0.051 Uiso 1 1 calc R
C17 C 1.1348(7) 0.5662(5) 0.0590(3) 0.0485(18) Uani 1 1 d .
H17A H 1.1103 0.6088 0.0258 0.058 Uiso 1 1 calc R
H17B H 1.2161 0.5435 0.0429 0.058 Uiso 1 1 calc R
H17C H 1.1442 0.5871 0.1085 0.058 Uiso 1 1 calc R
C18 C 1.0542(7) 0.4100(4) 0.1241(3) 0.0391(16) Uani 1 1 d .
H18A H 1.1331 0.3844 0.1078 0.047 Uiso 1 1 calc R
H18B H 0.9855 0.3710 0.1266 0.047 Uiso 1 1 calc R
H18C H 1.0676 0.4330 0.1725 0.047 Uiso 1 1 calc R
C19 C 0.6338(6) 0.3284(3) 0.1687(3) 0.0218(12) Uani 1 1 d .
C20 C 0.5199(6) 0.3735(3) 0.1731(3) 0.0232(12) Uani 1 1 d .
C21 C 0.4911(6) 0.3858(3) 0.2491(3) 0.0245(12) Uani 1 1 d .
C22 C 0.5852(6) 0.3440(3) 0.2907(3) 0.0260(13) Uani 1 1 d .
C23 C 0.6724(6) 0.3102(3) 0.2423(3) 0.0248(12) Uani 1 1 d .
C24 C 0.6906(7) 0.2979(4) 0.0988(3) 0.0354(15) Uani 1 1 d .
H24A H 0.7836 0.2944 0.1038 0.042 Uiso 1 1 calc R
H24B H 0.6694 0.3339 0.0588 0.042 Uiso 1 1 calc R
H24C H 0.6557 0.2457 0.0882 0.042 Uiso 1 1 calc R
C25 C 0.4335(7) 0.3937(4) 0.1102(3) 0.0348(15) Uani 1 1 d .
H25A H 0.3780 0.4377 0.1239 0.042 Uiso 1 1 calc R
H25B H 0.3810 0.3479 0.0977 0.042 Uiso 1 1 calc R
H25C H 0.4853 0.4087 0.0679 0.042 Uiso 1 1 calc R
C26 C 0.3770(6) 0.4239(4) 0.2815(3) 0.0351(14) Uani 1 1 d .
H26A H 0.4042 0.4660 0.3145 0.042 Uiso 1 1 calc R
H26B H 0.3275 0.3849 0.3088 0.042 Uiso 1 1 calc R
H26C H 0.3239 0.4461 0.2426 0.042 Uiso 1 1 calc R
C27 C 0.5864(7) 0.3376(4) 0.3725(3) 0.0386(16) Uani 1 1 d .
H27A H 0.5608 0.3880 0.3939 0.046 Uiso 1 1 calc R
H27B H 0.6726 0.3241 0.3891 0.046 Uiso 1 1 calc R
H27C H 0.5264 0.2966 0.3879 0.046 Uiso 1 1 calc R
C28 C 0.7860(7) 0.2601(3) 0.2609(3) 0.0375(16) Uani 1 1 d .
H28A H 0.8551 0.2707 0.2262 0.045 Uiso 1 1 calc R
H28B H 0.7621 0.2045 0.2582 0.045 Uiso 1 1 calc R
H28C H 0.8150 0.2724 0.3104 0.045 Uiso 1 1 calc R
H29 H 0.697(7) 0.513(3) 0.273(3) 0.045 Uiso 1 1 d .
H30 H 0.845(6) 0.448(3) 0.201(3) 0.027(16) Uiso 1 1 d .

loop_
_atom_site_aniso_label
_atom_site_aniso_U_11
_atom_site_aniso_U_22
_atom_site_aniso_U_33
_atom_site_aniso_U_23
_atom_site_aniso_U_13
_atom_site_aniso_U_12
Ir1 0.01488(10) 0.01572(10) 0.02448(10) 0.00045(8) -0.00065(8) -0.00136(9)
Ta1 0.01363(10) 0.01512(10) 0.01926(9) 0.00023(7) -0.00176(8) -0.00006(9)
Si1 0.0203(8) 0.0277(8) 0.0224(7) 0.0029(6) -0.0042(6) -0.0011(7)
Si2 0.0189(9) 0.0352(9) 0.0241(7) -0.0018(6) 0.0001(6) 0.0038(7)
C1 0.017(3) 0.018(2) 0.032(3) 0.004(2) -0.001(2) 0.000(2)
C2 0.032(3) 0.018(2) 0.027(3) -0.003(2) -0.007(3) 0.003(2)
C3 0.022(3) 0.021(3) 0.027(3) 0.005(2) 0.008(2) 0.006(2)
C4 0.020(3) 0.017(3) 0.037(3) 0.006(2) -0.003(2) 0.008(2)
C5 0.029(3) 0.020(3) 0.024(2) -0.003(2) -0.006(2) 0.009(2)
C6 0.044(5) 0.035(4) 0.062(4) 0.021(3) 0.010(4) -0.009(3)
C7 0.044(4) 0.027(3) 0.052(4) -0.009(3) -0.018(4) 0.007(3)
C8 0.047(5) 0.037(4) 0.043(3) 0.011(3) 0.014(3) 0.022(3)
C9 0.022(4) 0.034(4) 0.081(5) 0.002(3) -0.014(3) 0.002(3)
C10 0.050(5) 0.057(4) 0.027(3) 0.002(3) -0.012(3) 0.027(4)
C11 0.012(3) 0.022(3) 0.021(2) -0.0003(19) 0.0009(19) -0.005(2)
C12 0.042(4) 0.034(3) 0.042(3) 0.003(3) -0.006(3) 0.012(4)
C13 0.041(4) 0.050(4) 0.026(3) 0.005(3) -0.006(3) 0.012(3)
C14 0.039(4) 0.060(5) 0.041(3) 0.011(3) -0.021(3) -0.015(4)
C15 0.026(3) 0.031(3) 0.022(2) -0.001(2) -0.002(2) 0.005(3)
C16 0.043(4) 0.053(4) 0.032(3) -0.012(3) 0.004(3) 0.008(4)
C17 0.032(4) 0.060(5) 0.053(4) -0.003(4) 0.000(3) -0.013(4)
C18 0.033(4) 0.047(4) 0.038(3) 0.002(3) 0.004(3) 0.017(3)
C19 0.031(3) 0.010(2) 0.025(2) -0.0052(19) 0.002(2) -0.009(2)
C20 0.022(3) 0.018(3) 0.029(3) -0.003(2) -0.004(2) -0.005(2)
C21 0.016(3) 0.026(3) 0.032(3) -0.002(2) 0.001(2) -0.013(2)
C22 0.028(3) 0.022(3) 0.028(3) -0.002(2) 0.001(2) -0.011(3)
C23 0.027(3) 0.012(2) 0.036(3) 0.000(2) 0.004(3) -0.006(2)
C24 0.041(4) 0.036(3) 0.030(3) -0.002(2) 0.006(3) 0.000(3)
C25 0.029(4) 0.028(3) 0.047(3) -0.005(3) -0.007(3) -0.001(3)
C26 0.025(3) 0.037(3) 0.044(3) -0.010(3) 0.009(3) -0.012(3)
C27 0.046(4) 0.040(4) 0.029(3) 0.007(3) 0.006(3) -0.006(3)
C28 0.041(4) 0.024(3) 0.048(4) 0.000(2) -0.003(3) 0.006(3)

loop_
_atom_type_symbol
_atom_type_description
_atom_type_scat_dispersion_real
_atom_type_scat_dispersion_imag
_atom_type_scat_source
C C 0.0033 0.0016 'International Tables Vol C Tables 4.2.6.8 and 6.1.1.4'
H H 0.0000 0.0000 'International Tables Vol C Tables 4.2.6.8 and 6.1.1.4'
Si Si 0.0817 0.0704 'International Tables Vol C Tables 4.2.6.8 and 6.1.1.4'
Ta Ta -0.7052 6.5227 'International Tables Vol C Tables 4.2.6.8 and 6.1.1.4'
Ir Ir -1.4442 7.9887 'International Tables Vol C Tables 4.2.6.8 and 6.1.1.4'

loop_
_geom_angle_atom_site_label_1
_geom_angle_atom_site_label_2
_geom_angle_atom_site_label_3
_geom_angle
C20 Ir1 C19 37.4(2)
C20 Ir1 C21 37.69(19)
C19 Ir1 C21 62.4(2)
C20 Ir1 C23 61.4(2)
C19 Ir1 C23 37.16(18)
C21 Ir1 C23 60.5(2)
C20 Ir1 C22 61.14(19)
C19 Ir1 C22 60.81(18)
C21 Ir1 C22 36.3(2)
C23 Ir1 C22 35.0(2)
C20 Ir1 Ta1 130.71(14)
C19 Ir1 Ta1 135.85(13)
C21 Ir1 Ta1 143.23(15)
C23 Ir1 Ta1 155.73(16)
C22 Ir1 Ta1 163.33(13)
C15 Ta1 C11 103.2(2)
C15 Ta1 C4 108.6(2)
C11 Ta1 C4 135.82(19)
C15 Ta1 C3 137.55(19)
C11 Ta1 C3 103.5(2)
C4 Ta1 C3 33.70(18)
C15 Ta1 Ir1 101.72(16)
C11 Ta1 Ir1 105.76(13)
C4 Ta1 Ir1 96.99(14)
C3 Ta1 Ir1 102.03(13)
C15 Ta1 C5 81.96(19)
C11 Ta1 C5 128.86(19)
C4 Ta1 C5 33.64(19)
C3 Ta1 C5 55.59(17)
Ir1 Ta1 C5 123.20(15)
C15 Ta1 C2 122.0(2)
C11 Ta1 C2 81.4(2)
C4 Ta1 C2 55.9(2)
C3 Ta1 C2 33.7(2)
Ir1 Ta1 C2 133.18(15)
C5 Ta1 C2 55.42(17)
C15 Ta1 C1 89.20(19)
C11 Ta1 C1 95.67(19)
C4 Ta1 C1 55.80(19)
C3 Ta1 C1 55.82(18)
Ir1 Ta1 C1 152.79(14)
C5 Ta1 C1 33.19(18)
C2 Ta1 C1 33.59(17)
C11 Si1 C13 115.2(3)
C11 Si1 C12 110.6(2)
C13 Si1 C12 106.8(3)
C11 Si1 C14 109.9(3)
C13 Si1 C14 106.8(3)
C12 Si1 C14 107.1(3)
C17 Si2 C15 109.6(3)
C17 Si2 C18 109.1(3)
C15 Si2 C18 115.4(3)
C17 Si2 C16 107.9(3)
C15 Si2 C16 109.7(3)
C18 Si2 C16 104.8(3)
C5 C1 C2 107.4(5)
C5 C1 C6 125.4(5)
C2 C1 C6 127.2(6)
C5 C1 Ta1 72.4(3)
C2 C1 Ta1 72.8(3)
C6 C1 Ta1 122.5(4)
C3 C2 C1 107.6(5)
C3 C2 C7 126.0(5)
C1 C2 C7 125.7(6)
C3 C2 Ta1 72.1(3)
C1 C2 Ta1 73.6(3)
C7 C2 Ta1 127.3(4)
C4 C3 C2 107.9(5)
C4 C3 C8 126.3(6)
C2 C3 C8 125.6(6)
C4 C3 Ta1 72.1(3)
C2 C3 Ta1 74.2(3)
C8 C3 Ta1 123.5(4)
C3 C4 C5 108.3(5)
C3 C4 C9 124.0(6)
C5 C4 C9 126.9(6)
C3 C4 Ta1 74.2(3)
C5 C4 Ta1 74.7(3)
C9 C4 Ta1 125.1(4)
C4 C5 C1 108.8(5)
C4 C5 C10 124.2(6)
C1 C5 C10 126.7(6)
C4 C5 Ta1 71.7(3)
C1 C5 Ta1 74.4(3)
C10 C5 Ta1 125.7(4)
Si1 C11 Ta1 128.7(3)
Si2 C15 Ta1 125.1(3)
C20 C19 C23 107.3(5)
C20 C19 C24 124.4(5)
C23 C19 C24 127.8(5)
C20 C19 Ir1 71.0(3)
C23 C19 Ir1 74.7(3)
C24 C19 Ir1 125.5(4)
C19 C20 C21 108.0(5)
C19 C20 C25 125.7(5)
C21 C20 C25 125.6(6)
C19 C20 Ir1 71.6(3)
C21 C20 Ir1 72.8(3)
C25 C20 Ir1 128.6(4)
C22 C21 C20 107.4(5)
C22 C21 C26 123.8(5)
C20 C21 C26 128.3(5)
C22 C21 Ir1 75.3(3)
C20 C21 Ir1 69.5(3)
C26 C21 Ir1 127.2(4)
C23 C22 C21 108.3(5)
C23 C22 C27 126.8(6)
C21 C22 C27 124.9(6)
C23 C22 Ir1 71.0(3)
C21 C22 Ir1 68.3(3)
C27 C22 Ir1 127.1(4)
C22 C23 C19 108.9(5)
C22 C23 C28 127.4(5)
C19 C23 C28 123.7(5)
C22 C23 Ir1 74.0(3)
C19 C23 Ir1 68.1(3)
C28 C23 Ir1 125.4(4)

loop_
_geom_bond_atom_site_label_1
_geom_bond_atom_site_label_2
_geom_bond_distance
Ir1 C20 2.208(5)
Ir1 C19 2.216(5)
Ir1 C21 2.251(6)
Ir1 C23 2.304(5)
Ir1 C22 2.343(5)
Ir1 Ta1 2.4457(3)
Ta1 C15 2.173(5)
Ta1 C11 2.194(5)
Ta1 C4 2.413(6)
Ta1 C3 2.440(5)
Ta1 C5 2.452(5)
Ta1 C2 2.467(5)
Ta1 C1 2.478(5)
Si1 C11 1.850(5)
Si1 C13 1.859(6)
Si1 C12 1.865(6)
Si1 C14 1.870(7)
Si2 C17 1.857(7)
Si2 C15 1.862(6)
Si2 C18 1.867(6)
Si2 C16 1.880(6)
C1 C5 1.408(8)
C1 C2 1.429(7)
C1 C6 1.494(9)
C2 C3 1.425(9)
C2 C7 1.501(8)
C3 C4 1.407(8)
C3 C8 1.504(8)
C4 C5 1.408(8)
C4 C9 1.501(9)
C5 C10 1.502(7)
C19 C20 1.420(8)
C19 C23 1.442(7)
C19 C24 1.506(7)
C20 C21 1.441(7)
C20 C25 1.507(8)
C21 C22 1.435(8)
C21 C26 1.484(8)
C22 C23 1.397(8)
C22 C27 1.505(7)
C23 C28 1.503(9)

loop_
_geom_torsion_atom_site_label_1
_geom_torsion_atom_site_label_2
_geom_torsion_atom_site_label_3
_geom_torsion_atom_site_label_4
_geom_torsion
C20 Ir1 Ta1 C15 -63.0(2)
C19 Ir1 Ta1 C15 -11.2(3)
C21 Ir1 Ta1 C15 -116.7(3)
C23 Ir1 Ta1 C15 48.9(4)
C22 Ir1 Ta1 C15 166.1(6)
C20 Ir1 Ta1 C11 -170.5(2)
C19 Ir1 Ta1 C11 -118.6(3)
C21 Ir1 Ta1 C11 135.8(3)
C23 Ir1 Ta1 C11 -58.6(4)
C22 Ir1 Ta1 C11 58.6(6)
C20 Ir1 Ta1 C4 47.7(2)
C19 Ir1 Ta1 C4 99.6(3)
C21 Ir1 Ta1 C4 -5.9(3)
C23 Ir1 Ta1 C4 159.6(3)
C22 Ir1 Ta1 C4 -83.1(6)
C20 Ir1 Ta1 C3 81.5(2)
C19 Ir1 Ta1 C3 133.4(3)
C21 Ir1 Ta1 C3 27.9(3)
C23 Ir1 Ta1 C3 -166.5(4)
C22 Ir1 Ta1 C3 -49.3(6)
C20 Ir1 Ta1 C5 25.0(2)
C19 Ir1 Ta1 C5 76.8(3)
C21 Ir1 Ta1 C5 -28.7(3)
C23 Ir1 Ta1 C5 136.9(4)
C22 Ir1 Ta1 C5 -105.9(6)
C20 Ir1 Ta1 C2 96.5(3)
C19 Ir1 Ta1 C2 148.4(3)
C21 Ir1 Ta1 C2 42.9(3)
C23 Ir1 Ta1 C2 -151.5(4)
C22 Ir1 Ta1 C2 -34.3(6)
C20 Ir1 Ta1 C1 48.8(3)
C19 Ir1 Ta1 C1 100.7(3)
C21 Ir1 Ta1 C1 -4.8(3)
C23 Ir1 Ta1 C1 160.7(4)
C22 Ir1 Ta1 C1 -82.0(6)
C15 Ta1 C1 C5 76.5(3)
C11 Ta1 C1 C5 179.6(3)
C4 Ta1 C1 C5 -36.9(3)
C3 Ta1 C1 C5 -77.9(4)
Ir1 Ta1 C1 C5 -38.2(5)
C2 Ta1 C1 C5 -115.3(5)
C15 Ta1 C1 C2 -168.2(4)
C11 Ta1 C1 C2 -65.1(4)
C4 Ta1 C1 C2 78.4(4)
C3 Ta1 C1 C2 37.4(4)
Ir1 Ta1 C1 C2 77.1(4)
C5 Ta1 C1 C2 115.3(5)
C15 Ta1 C1 C6 -44.7(5)
C11 Ta1 C1 C6 58.5(5)
C4 Ta1 C1 C6 -158.0(6)
C3 Ta1 C1 C6 160.9(6)
Ir1 Ta1 C1 C6 -159.4(4)
C5 Ta1 C1 C6 -121.2(6)
C2 Ta1 C1 C6 123.5(7)
C5 C1 C2 C3 0.0(6)
C6 C1 C2 C3 177.3(6)
Ta1 C1 C2 C3 -64.6(4)
C5 C1 C2 C7 -170.9(5)
C6 C1 C2 C7 6.5(10)
Ta1 C1 C2 C7 124.6(6)
C5 C1 C2 Ta1 64.6(4)
C6 C1 C2 Ta1 -118.1(6)
C15 Ta1 C2 C3 129.1(3)
C11 Ta1 C2 C3 -130.7(3)
C4 Ta1 C2 C3 37.2(3)
Ir1 Ta1 C2 C3 -27.1(4)
C5 Ta1 C2 C3 78.3(3)
C1 Ta1 C2 C3 115.2(5)
C15 Ta1 C2 C1 13.9(5)
C11 Ta1 C2 C1 114.1(4)
C4 Ta1 C2 C1 -78.0(4)
C3 Ta1 C2 C1 -115.2(5)
Ir1 Ta1 C2 C1 -142.3(3)
C5 Ta1 C2 C1 -36.9(3)
C15 Ta1 C2 C7 -108.8(5)
C11 Ta1 C2 C7 -8.6(5)
C4 Ta1 C2 C7 159.3(6)
C3 Ta1 C2 C7 122.1(6)
Ir1 Ta1 C2 C7 95.0(6)
C5 Ta1 C2 C7 -159.7(6)
C1 Ta1 C2 C7 -122.7(7)
C1 C2 C3 C4 0.9(6)
C7 C2 C3 C4 171.7(5)
Ta1 C2 C3 C4 -64.7(4)
C1 C2 C3 C8 -174.2(5)
C7 C2 C3 C8 -3.4(9)
Ta1 C2 C3 C8 120.1(6)
C1 C2 C3 Ta1 65.6(4)
C7 C2 C3 Ta1 -123.6(6)
C15 Ta1 C3 C4 38.2(5)
C11 Ta1 C3 C4 165.8(3)
Ir1 Ta1 C3 C4 -84.5(3)
C5 Ta1 C3 C4 37.6(3)
C2 Ta1 C3 C4 115.3(4)
C1 Ta1 C3 C4 78.1(3)
C15 Ta1 C3 C2 -77.1(4)
C11 Ta1 C3 C2 50.5(3)
C4 Ta1 C3 C2 -115.3(4)
Ir1 Ta1 C3 C2 160.1(3)
C5 Ta1 C3 C2 -77.7(3)
C1 Ta1 C3 C2 -37.2(3)
C15 Ta1 C3 C8 160.4(5)
C11 Ta1 C3 C8 -72.0(6)
C4 Ta1 C3 C8 122.2(7)
Ir1 Ta1 C3 C8 37.6(6)
C5 Ta1 C3 C8 159.8(6)
C2 Ta1 C3 C8 -122.5(7)
C1 Ta1 C3 C8 -159.7(6)
C2 C3 C4 C5 -1.5(6)
C8 C3 C4 C5 173.6(5)
Ta1 C3 C4 C5 -67.5(4)
C2 C3 C4 C9 -171.9(5)
C8 C3 C4 C9 3.2(9)
Ta1 C3 C4 C9 122.0(5)
C2 C3 C4 Ta1 66.0(4)
C8 C3 C4 Ta1 -118.8(6)
C15 Ta1 C4 C3 -153.9(3)
C11 Ta1 C4 C3 -20.0(4)
Ir1 Ta1 C4 C3 101.2(3)
C5 Ta1 C4 C3 -114.5(5)
C2 Ta1 C4 C3 -37.3(3)
C1 Ta1 C4 C3 -78.2(3)
C15 Ta1 C4 C5 -39.3(4)
C11 Ta1 C4 C5 94.5(4)
C3 Ta1 C4 C5 114.5(5)
Ir1 Ta1 C4 C5 -144.2(3)
C2 Ta1 C4 C5 77.2(3)
C1 Ta1 C4 C5 36.4(3)
C15 Ta1 C4 C9 85.4(6)
C11 Ta1 C4 C9 -140.8(5)
C3 Ta1 C4 C9 -120.8(7)
Ir1 Ta1 C4 C9 -19.5(6)
C5 Ta1 C4 C9 124.7(7)
C2 Ta1 C4 C9 -158.1(6)
C1 Ta1 C4 C9 161.1(6)
C3 C4 C5 C1 1.5(6)
C9 C4 C5 C1 171.6(5)
Ta1 C4 C5 C1 -65.7(4)
C3 C4 C5 C10 -171.6(5)
C9 C4 C5 C10 -1.5(9)
Ta1 C4 C5 C10 121.2(5)
C3 C4 C5 Ta1 67.2(4)
C9 C4 C5 Ta1 -122.7(6)
C2 C1 C5 C4 -0.9(6)
C6 C1 C5 C4 -178.3(6)
Ta1 C1 C5 C4 63.9(4)
C2 C1 C5 C10 172.0(5)
C6 C1 C5 C10 -5.4(10)
Ta1 C1 C5 C10 -123.2(6)
C2 C1 C5 Ta1 -64.8(4)
C6 C1 C5 Ta1 117.8(6)
C15 Ta1 C5 C4 142.7(4)
C11 Ta1 C5 C4 -116.8(4)
C3 Ta1 C5 C4 -37.7(3)
Ir1 Ta1 C5 C4 43.9(3)
C2 Ta1 C5 C4 -79.0(4)
C1 Ta1 C5 C4 -116.4(4)
C15 Ta1 C5 C1 -101.0(4)
C11 Ta1 C5 C1 -0.5(4)
C4 Ta1 C5 C1 116.4(4)
C3 Ta1 C5 C1 78.7(3)
Ir1 Ta1 C5 C1 160.2(3)
C2 Ta1 C5 C1 37.4(3)
C15 Ta1 C5 C10 23.3(6)
C11 Ta1 C5 C10 123.8(6)
C4 Ta1 C5 C10 -119.4(7)
C3 Ta1 C5 C10 -157.1(7)
Ir1 Ta1 C5 C10 -75.5(6)
C2 Ta1 C5 C10 161.7(7)
C1 Ta1 C5 C10 124.3(7)
C13 Si1 C11 Ta1 -52.0(5)
C12 Si1 C11 Ta1 69.3(4)
C14 Si1 C11 Ta1 -172.6(4)
C15 Ta1 C11 Si1 -135.6(3)
C4 Ta1 C11 Si1 88.9(4)
C3 Ta1 C11 Si1 77.7(4)
Ir1 Ta1 C11 Si1 -29.2(4)
C5 Ta1 C11 Si1 134.1(3)
C2 Ta1 C11 Si1 103.4(4)
C1 Ta1 C11 Si1 133.8(3)
C17 Si2 C15 Ta1 -81.4(4)
C18 Si2 C15 Ta1 42.2(5)
C16 Si2 C15 Ta1 160.2(4)
C11 Ta1 C15 Si2 24.3(4)
C4 Ta1 C15 Si2 173.2(3)
C3 Ta1 C15 Si2 151.9(3)
Ir1 Ta1 C15 Si2 -85.2(4)
C5 Ta1 C15 Si2 152.4(4)
C2 Ta1 C15 Si2 112.3(4)
C1 Ta1 C15 Si2 119.9(4)
C21 Ir1 C19 C20 38.2(3)
C23 Ir1 C19 C20 114.9(5)
C22 Ir1 C19 C20 79.6(3)
Ta1 Ir1 C19 C20 -101.2(3)
C20 Ir1 C19 C23 -114.9(5)
C21 Ir1 C19 C23 -76.7(4)
C22 Ir1 C19 C23 -35.2(4)
Ta1 Ir1 C19 C23 143.9(3)
C20 Ir1 C19 C24 119.2(6)
C21 Ir1 C19 C24 157.4(6)
C23 Ir1 C19 C24 -125.9(7)
C22 Ir1 C19 C24 -161.1(6)
Ta1 Ir1 C19 C24 18.0(6)
C23 C19 C20 C21 2.3(6)
C24 C19 C20 C21 175.3(5)
Ir1 C19 C20 C21 -64.1(4)
C23 C19 C20 C25 -168.8(5)
C24 C19 C20 C25 4.1(9)
Ir1 C19 C20 C25 124.7(6)
C23 C19 C20 Ir1 66.4(3)
C24 C19 C20 Ir1 -120.6(5)
C21 Ir1 C20 C19 -116.4(4)
C23 Ir1 C20 C19 -38.6(3)
C22 Ir1 C20 C19 -78.7(3)
Ta1 Ir1 C20 C19 115.7(3)
C19 Ir1 C20 C21 116.4(4)
C23 Ir1 C20 C21 77.8(3)
C22 Ir1 C20 C21 37.7(3)
Ta1 Ir1 C20 C21 -127.9(3)
C19 Ir1 C20 C25 -121.5(6)
C21 Ir1 C20 C25 122.2(7)
C23 Ir1 C20 C25 -160.1(6)
C22 Ir1 C20 C25 159.9(6)
Ta1 Ir1 C20 C25 -5.8(6)
C19 C20 C21 C22 -3.0(6)
C25 C20 C21 C22 168.1(5)
Ir1 C20 C21 C22 -66.4(4)
C19 C20 C21 C26 -174.8(5)
C25 C20 C21 C26 -3.7(9)
Ir1 C20 C21 C26 121.8(6)
C19 C20 C21 Ir1 63.4(4)
C25 C20 C21 Ir1 -125.5(5)
C20 Ir1 C21 C22 115.3(5)
C19 Ir1 C21 C22 77.4(3)
C23 Ir1 C21 C22 34.9(3)
Ta1 Ir1 C21 C22 -151.8(2)
C19 Ir1 C21 C20 -37.9(3)
C23 Ir1 C21 C20 -80.4(3)
C22 Ir1 C21 C20 -115.3(5)
Ta1 Ir1 C21 C20 92.9(4)
C20 Ir1 C21 C26 -123.1(7)
C19 Ir1 C21 C26 -161.1(6)
C23 Ir1 C21 C26 156.5(6)
C22 Ir1 C21 C26 121.5(6)
Ta1 Ir1 C21 C26 -30.3(6)
C20 C21 C22 C23 2.6(6)
C26 C21 C22 C23 174.8(5)
Ir1 C21 C22 C23 -59.9(4)
C20 C21 C22 C27 -176.5(5)
C26 C21 C22 C27 -4.3(9)
Ir1 C21 C22 C27 120.9(6)
C20 C21 C22 Ir1 62.6(4)
C26 C21 C22 Ir1 -125.2(5)
C20 Ir1 C22 C23 80.5(4)
C19 Ir1 C22 C23 37.4(4)
C21 Ir1 C22 C23 119.6(5)
Ta1 Ir1 C22 C23 -140.4(5)
C20 Ir1 C22 C21 -39.1(3)
C19 Ir1 C22 C21 -82.2(4)
C23 Ir1 C22 C21 -119.6(5)
Ta1 Ir1 C22 C21 100.0(6)
C20 Ir1 C22 C27 -157.2(6)
C19 Ir1 C22 C27 159.7(7)
C21 Ir1 C22 C27 -118.1(7)
C23 Ir1 C22 C27 122.3(7)
Ta1 Ir1 C22 C27 -18.1(10)
C21 C22 C23 C19 -1.2(6)
C27 C22 C23 C19 177.9(5)
Ir1 C22 C23 C19 -59.5(4)
C21 C22 C23 C28 -179.1(5)
C27 C22 C23 C28 0.0(10)
Ir1 C22 C23 C28 122.6(6)
C21 C22 C23 Ir1 58.3(4)
C27 C22 C23 Ir1 -122.6(6)
C20 C19 C23 C22 -0.7(6)
C24 C19 C23 C22 -173.3(6)
Ir1 C19 C23 C22 63.2(4)
C20 C19 C23 C28 177.3(5)
C24 C19 C23 C28 4.6(9)
Ir1 C19 C23 C28 -118.8(5)
C20 C19 C23 Ir1 -63.9(3)
C24 C19 C23 Ir1 123.4(6)
C20 Ir1 C23 C22 -79.6(4)
C19 Ir1 C23 C22 -118.5(5)
C21 Ir1 C23 C22 -36.3(3)
Ta1 Ir1 C23 C22 153.6(3)
C20 Ir1 C23 C19 38.9(3)
C21 Ir1 C23 C19 82.2(4)
C22 Ir1 C23 C19 118.5(5)
Ta1 Ir1 C23 C19 -87.9(5)
C20 Ir1 C23 C28 155.6(5)
C19 Ir1 C23 C28 116.7(6)
C21 Ir1 C23 C28 -161.1(5)
C22 Ir1 C23 C28 -124.8(6)
Ta1 Ir1 C23 C28 28.8(7)
